data_7109518
loop_
_publ_author_name
'Mary S. Collins'
'Matthew E. Carnes'
'Aaron C. Sather'
'Orion B. Berryman'
'Lev N. Zakharov'
'Simon J. Teat'
'Darren W. Johnson'

_publ_section_title
;
 Pnictogen-directed synthesis of discrete disulfide macrocycles
;
_journal_name_full Chem.Commun.
_journal_page_first 6599
_journal_paper_doi 10.1039/c3cc43524e
_journal_volume 49
_journal_year 2013
_chemical_formula_sum 'C24 H24 S6'
_chemical_formula_weight 504.79
_chemical_name_systematic
;
 ?
;
_space_group_IT_number 14
_symmetry_cell_setting monoclinic
_symmetry_space_group_name_Hall '-P 2ybc'
_symmetry_space_group_name_H-M 'P 1 21/c 1'
_atom_sites_solution_hydrogens difmap
_atom_sites_solution_primary direct
_atom_sites_solution_secondary difmap
_audit_creation_method SHELXLTL
_cell_angle_alpha 90.00
_cell_angle_beta 91.346(3)
_cell_angle_gamma 90.00
_cell_formula_units_Z 4
_cell_length_a 11.7852(19)
_cell_length_b 5.2544(9)
_cell_length_c 39.590(6)
_cell_measurement_reflns_used 3223
_cell_measurement_temperature 193(2)
_cell_measurement_theta_max 24.57
_cell_measurement_theta_min 3.50
_cell_volume 2450.9(7)
_computing_cell_refinement 'Bruker SAINT'
_computing_data_collection 'Bruker SMART'
_computing_data_reduction 'Bruker SAINT'
_computing_molecular_graphics 'Bruker SHELXTL'
_computing_publication_material 'Bruker SHELXTL'
_computing_structure_refinement 'Bruker SHELXTL'
_computing_structure_solution 'Bruker SHELXTL'
_diffrn_ambient_temperature 193(2)
_diffrn_measured_fraction_theta_full 0.999
_diffrn_measured_fraction_theta_max 0.999
_diffrn_measurement_device_type 'Bruker Apex CCD area detector'
_diffrn_measurement_method 'phi and omega scans'
_diffrn_radiation_monochromator graphite
_diffrn_radiation_source 'fine-focus sealed tube'
_diffrn_radiation_type MoK\a
_diffrn_radiation_wavelength 0.71073
_diffrn_reflns_av_R_equivalents 0.0500
_diffrn_reflns_av_sigmaI/netI 0.0385
_diffrn_reflns_limit_h_max 14
_diffrn_reflns_limit_h_min -14
_diffrn_reflns_limit_k_max 6
_diffrn_reflns_limit_k_min -6
_diffrn_reflns_limit_l_max 46
_diffrn_reflns_limit_l_min -46
_diffrn_reflns_number 22363
_diffrn_reflns_theta_full 25.00
_diffrn_reflns_theta_max 25.00
_diffrn_reflns_theta_min 1.03
_exptl_absorpt_coefficient_mu 0.568
_exptl_absorpt_correction_T_max 0.9776
_exptl_absorpt_correction_T_min 0.7840
_exptl_absorpt_correction_type multi-scan
_exptl_absorpt_process_details SADABS
_exptl_crystal_colour colorless
_exptl_crystal_density_diffrn 1.368
_exptl_crystal_density_method 'not measured'
_exptl_crystal_description needle
_exptl_crystal_F_000 1056
_exptl_crystal_size_max 0.45
_exptl_crystal_size_mid 0.09
_exptl_crystal_size_min 0.04
_refine_diff_density_max 1.506
_refine_diff_density_min -0.415
_refine_diff_density_rms 0.075
_refine_ls_extinction_method none
_refine_ls_goodness_of_fit_ref 1.070
_refine_ls_hydrogen_treatment refall
_refine_ls_matrix_type full
_refine_ls_number_parameters 367
_refine_ls_number_reflns 4323
_refine_ls_number_restraints 0
_refine_ls_restrained_S_all 1.070
_refine_ls_R_factor_all 0.0699
_refine_ls_R_factor_gt 0.0530
_refine_ls_shift/su_max 0.000
_refine_ls_shift/su_mean 0.000
_refine_ls_structure_factor_coef Fsqd
_refine_ls_weighting_details 'calc w=1/[\s^2^(Fo^2^)+(0.0680P)^2^+3.0103P] where P=(Fo^2^+2Fc^2^)/3'
_refine_ls_weighting_scheme calc
_refine_ls_wR_factor_gt 0.1316
_refine_ls_wR_factor_ref 0.1446
_reflns_number_gt 3402
_reflns_number_total 4323
_reflns_threshold_expression >2sigma(I)
_cod_data_source_file c3cc43524e.txt
_cod_data_source_block dwj111
_cod_original_sg_symbol_H-M P2(1)/c
_cod_database_code 7109518

loop_
_symmetry_equiv_pos_as_xyz
'x, y, z'
'-x, y+1/2, -z+1/2'
'-x, -y, -z'
'x, -y-1/2, z-1/2'

loop_
_atom_site_label
_atom_site_type_symbol
_atom_site_fract_x
_atom_site_fract_y
_atom_site_fract_z
_atom_site_U_iso_or_equiv
_atom_site_adp_type
_atom_site_occupancy
_atom_site_symmetry_multiplicity
_atom_site_calc_flag
S1 S 0.30312(9) 0.4501(2) 0.16839(3) 0.0460(3) Uani 1 1 d
S2 S 0.90003(8) 0.1237(2) 0.24632(2) 0.0356(3) Uani 1 1 d
S3 S 0.95298(8) 0.2203(2) 0.19945(2) 0.0350(3) Uani 1 1 d
S4 S 0.84447(10) 0.1887(2) 0.00299(2) 0.0494(3) Uani 1 1 d
S5 S 0.69159(10) 0.3448(2) 0.01377(2) 0.0449(3) Uani 1 1 d
S6 S 0.17555(9) 0.3893(3) 0.13423(3) 0.0526(3) Uani 1 1 d
C1 C 0.4057(4) 0.1908(8) 0.16058(11) 0.0399(10) Uani 1 1 d
C2 C 0.5039(3) 0.2318(7) 0.18455(9) 0.0302(8) Uani 1 1 d
C3 C 0.5231(3) 0.0694(7) 0.21173(9) 0.0315(8) Uani 1 1 d
C4 C 0.6134(3) 0.1090(7) 0.23420(9) 0.0312(8) Uani 1 1 d
C5 C 0.6857(3) 0.3153(7) 0.23033(9) 0.0304(8) Uani 1 1 d
C6 C 0.6654(3) 0.4788(7) 0.20347(9) 0.0331(8) Uani 1 1 d
C7 C 0.5763(3) 0.4388(7) 0.18085(9) 0.0342(9) Uani 1 1 d
C8 C 0.7866(3) 0.3539(8) 0.25383(9) 0.0369(9) Uani 1 1 d
C9 C 0.8685(4) 0.0131(8) 0.17125(9) 0.0340(9) Uani 1 1 d
C10 C 0.8870(3) 0.0960(7) 0.13561(8) 0.0304(8) Uani 1 1 d
C11 C 0.9598(3) -0.0394(8) 0.11500(9) 0.0355(9) Uani 1 1 d
C12 C 0.9776(3) 0.0403(8) 0.08188(10) 0.0405(10) Uani 1 1 d
C13 C 0.9260(3) 0.2584(8) 0.06930(9) 0.0367(9) Uani 1 1 d
C14 C 0.8562(3) 0.3971(8) 0.09026(9) 0.0381(9) Uani 1 1 d
C15 C 0.8369(3) 0.3151(8) 0.12298(9) 0.0362(9) Uani 1 1 d
C16 C 0.9437(4) 0.3396(10) 0.03352(10) 0.0481(11) Uani 1 1 d
C17 C 0.6308(4) 0.1278(9) 0.04485(11) 0.0412(10) Uani 1 1 d
C18 C 0.5247(3) 0.2488(8) 0.05758(9) 0.0373(9) Uani 1 1 d
C19 C 0.4181(4) 0.1478(9) 0.04939(10) 0.0419(10) Uani 1 1 d
C20 C 0.3212(4) 0.2540(9) 0.06179(10) 0.0449(10) Uani 1 1 d
C21 C 0.3263(3) 0.4684(8) 0.08213(9) 0.0400(10) Uani 1 1 d
C22 C 0.4315(4) 0.5749(8) 0.08947(10) 0.0398(10) Uani 1 1 d
C23 C 0.5290(4) 0.4672(8) 0.07743(10) 0.0388(9) Uani 1 1 d
C24 C 0.2211(4) 0.5712(11) 0.09764(13) 0.0531(12) Uani 1 1 d
H1A H 0.427(3) 0.200(7) 0.1370(10) 0.031(10) Uiso 1 1 d
H1B H 0.365(4) 0.048(9) 0.1638(11) 0.060(14) Uiso 1 1 d
H3 H 0.478(3) -0.061(8) 0.2145(9) 0.034(10) Uiso 1 1 d
H4 H 0.629(3) -0.005(8) 0.2519(10) 0.039(11) Uiso 1 1 d
H6 H 0.709(3) 0.617(8) 0.2002(9) 0.037(11) Uiso 1 1 d
H7 H 0.562(3) 0.559(7) 0.1632(9) 0.035(10) Uiso 1 1 d
H8A H 0.821(3) 0.537(8) 0.2522(9) 0.043(11) Uiso 1 1 d
H8B H 0.767(3) 0.315(7) 0.2786(9) 0.033(10) Uiso 1 1 d
H9A H 0.895(3) -0.152(8) 0.1760(9) 0.031(10) Uiso 1 1 d
H9B H 0.797(4) 0.027(8) 0.1766(9) 0.039(11) Uiso 1 1 d
H11 H 0.993(3) -0.182(8) 0.1232(9) 0.035(11) Uiso 1 1 d
H12 H 1.024(3) -0.065(8) 0.0672(10) 0.048(12) Uiso 1 1 d
H14 H 0.824(3) 0.562(8) 0.0817(9) 0.040(11) Uiso 1 1 d
H15 H 0.784(3) 0.409(7) 0.1353(9) 0.026(9) Uiso 1 1 d
H16A H 1.021(4) 0.276(9) 0.0257(11) 0.058(13) Uiso 1 1 d
H16B H 0.928(3) 0.524(8) 0.0312(9) 0.040(11) Uiso 1 1 d
H17A H 0.627(3) -0.040(8) 0.0346(10) 0.044(11) Uiso 1 1 d
H17B H 0.681(3) 0.099(8) 0.0604(10) 0.040(12) Uiso 1 1 d
H19 H 0.418(3) 0.005(8) 0.0360(9) 0.033(10) Uiso 1 1 d
H20 H 0.251(4) 0.180(8) 0.0570(10) 0.048(12) Uiso 1 1 d
H22 H 0.432(3) 0.719(8) 0.1025(10) 0.040(11) Uiso 1 1 d
H23 H 0.598(3) 0.532(7) 0.0812(9) 0.033(10) Uiso 1 1 d
H24A H 0.225(3) 0.744(8) 0.1036(10) 0.039(11) Uiso 1 1 d
H24B H 0.168(5) 0.548(10) 0.0810(13) 0.080(17) Uiso 1 1 d

loop_
_atom_site_aniso_label
_atom_site_aniso_U_11
_atom_site_aniso_U_22
_atom_site_aniso_U_33
_atom_site_aniso_U_23
_atom_site_aniso_U_13
_atom_site_aniso_U_12
S1 0.0411(6) 0.0537(7) 0.0433(6) -0.0073(5) -0.0001(5) 0.0031(5)
S2 0.0341(5) 0.0496(6) 0.0231(5) 0.0070(4) -0.0004(4) 0.0027(4)
S3 0.0330(5) 0.0487(6) 0.0234(5) 0.0014(4) 0.0020(4) -0.0088(4)
S4 0.0557(7) 0.0685(8) 0.0244(5) -0.0090(5) 0.0097(4) -0.0121(6)
S5 0.0564(7) 0.0504(7) 0.0281(5) 0.0036(4) 0.0047(4) -0.0098(5)
S6 0.0327(6) 0.0714(8) 0.0535(7) 0.0033(6) -0.0016(5) -0.0045(5)
C1 0.042(2) 0.039(2) 0.039(2) 0.0020(19) -0.0019(18) -0.0029(19)
C2 0.0303(19) 0.032(2) 0.0287(19) 0.0010(15) 0.0068(15) 0.0025(16)
C3 0.035(2) 0.027(2) 0.034(2) 0.0021(16) 0.0110(16) -0.0023(17)
C4 0.035(2) 0.034(2) 0.0241(19) 0.0024(16) 0.0067(15) 0.0029(17)
C5 0.0319(19) 0.031(2) 0.0284(19) -0.0033(15) 0.0095(15) 0.0031(16)
C6 0.034(2) 0.027(2) 0.038(2) 0.0013(17) 0.0086(17) -0.0040(17)
C7 0.039(2) 0.030(2) 0.034(2) 0.0113(17) 0.0054(17) 0.0035(17)
C8 0.041(2) 0.043(2) 0.028(2) -0.0065(17) 0.0045(16) -0.0002(19)
C9 0.035(2) 0.037(2) 0.030(2) 0.0030(17) 0.0020(17) -0.0041(19)
C10 0.0340(19) 0.034(2) 0.0230(17) -0.0026(15) 0.0025(14) -0.0107(16)
C11 0.034(2) 0.039(2) 0.034(2) -0.0044(18) 0.0029(16) -0.0026(18)
C12 0.040(2) 0.050(3) 0.032(2) -0.0092(19) 0.0096(17) -0.006(2)
C13 0.038(2) 0.045(2) 0.0272(19) -0.0026(17) 0.0068(16) -0.0161(19)
C14 0.044(2) 0.041(2) 0.029(2) -0.0009(17) 0.0000(17) -0.0055(19)
C15 0.039(2) 0.041(2) 0.029(2) -0.0065(17) 0.0057(16) -0.0001(18)
C16 0.053(3) 0.063(3) 0.028(2) 0.000(2) 0.0074(19) -0.018(2)
C17 0.052(3) 0.039(2) 0.034(2) 0.0018(19) 0.006(2) -0.005(2)
C18 0.049(2) 0.039(2) 0.0248(19) 0.0081(16) 0.0044(16) -0.0072(19)
C19 0.054(3) 0.041(2) 0.030(2) 0.0006(19) -0.0060(18) -0.012(2)
C20 0.041(2) 0.055(3) 0.038(2) 0.012(2) -0.0116(19) -0.012(2)
C21 0.043(2) 0.046(2) 0.031(2) 0.0149(18) -0.0048(17) -0.0006(19)
C22 0.047(3) 0.038(2) 0.034(2) 0.0030(19) 0.0019(18) -0.0015(19)
C23 0.039(2) 0.043(2) 0.035(2) 0.0021(18) -0.0012(18) -0.0113(19)
C24 0.047(3) 0.063(4) 0.049(3) 0.012(2) -0.005(2) 0.008(2)

loop_
_atom_type_symbol
_atom_type_description
_atom_type_scat_dispersion_real
_atom_type_scat_dispersion_imag
_atom_type_scat_source
C C 0.0033 0.0016 'International Tables Vol C Tables 4.2.6.8 and 6.1.1.4'
H H 0.0000 0.0000 'International Tables Vol C Tables 4.2.6.8 and 6.1.1.4'
S S 0.1246 0.1234 'International Tables Vol C Tables 4.2.6.8 and 6.1.1.4'

loop_
_geom_angle_atom_site_label_1
_geom_angle_atom_site_label_2
_geom_angle_atom_site_label_3
_geom_angle
C1 S1 S6 104.46(14)
C8 S2 S3 102.94(14)
C9 S3 S2 103.47(13)
C16 S4 S5 103.93(18)
C17 S5 S4 104.59(16)
C24 S6 S1 102.71(18)
C2 C1 S1 106.6(3)
C2 C1 H1A 113(2)
S1 C1 H1A 108(2)
C2 C1 H1B 116(3)
S1 C1 H1B 104(3)
H1A C1 H1B 109(4)
C3 C2 C7 118.2(3)
C3 C2 C1 120.9(3)
C7 C2 C1 120.9(3)
C4 C3 C2 121.0(4)
C4 C3 H3 120(2)
C2 C3 H3 120(2)
C3 C4 C5 120.6(3)
C3 C4 H4 121(2)
C5 C4 H4 118(2)
C6 C5 C4 118.3(3)
C6 C5 C8 120.7(3)
C4 C5 C8 120.9(3)
C7 C6 C5 121.3(4)
C7 C6 H6 117(2)
C5 C6 H6 121(2)
C6 C7 C2 120.6(3)
C6 C7 H7 119(2)
C2 C7 H7 120(2)
C5 C8 S2 112.3(3)
C5 C8 H8A 113(2)
S2 C8 H8A 108(2)
C5 C8 H8B 112(2)
S2 C8 H8B 102(2)
H8A C8 H8B 110(3)
C10 C9 S3 108.2(3)
C10 C9 H9A 114(2)
S3 C9 H9A 105(2)
C10 C9 H9B 111(3)
S3 C9 H9B 108(3)
H9A C9 H9B 110(3)
C15 C10 C11 118.5(3)
C15 C10 C9 120.8(3)
C11 C10 C9 120.6(4)
C10 C11 C12 120.3(4)
C10 C11 H11 119(2)
C12 C11 H11 121(2)
C13 C12 C11 120.8(4)
C13 C12 H12 120(2)
C11 C12 H12 119(2)
C12 C13 C14 118.7(3)
C12 C13 C16 120.4(4)
C14 C13 C16 120.9(4)
C15 C14 C13 120.5(4)
C15 C14 H14 121(2)
C13 C14 H14 119(2)
C10 C15 C14 121.2(4)
C10 C15 H15 122(2)
C14 C15 H15 117(2)
C13 C16 S4 113.4(3)
C13 C16 H16A 110(2)
S4 C16 H16A 102(2)
C13 C16 H16B 110(2)
S4 C16 H16B 104(2)
H16A C16 H16B 117(3)
C18 C17 S5 107.7(3)
C18 C17 H17A 120(2)
S5 C17 H17A 107(2)
C18 C17 H17B 114(3)
S5 C17 H17B 109(3)
H17A C17 H17B 99(4)
C23 C18 C19 117.7(4)
C23 C18 C17 121.3(4)
C19 C18 C17 120.9(4)
C20 C19 C18 121.0(4)
C20 C19 H19 123(2)
C18 C19 H19 116(2)
C19 C20 C21 120.9(4)
C19 C20 H20 120(3)
C21 C20 H20 119(3)
C22 C21 C20 118.5(4)
C22 C21 C24 120.9(4)
C20 C21 C24 120.5(4)
C23 C22 C21 120.8(4)
C23 C22 H22 122(3)
C21 C22 H22 117(3)
C22 C23 C18 121.0(4)
C22 C23 H23 123(2)
C18 C23 H23 116(2)
C21 C24 S6 113.4(3)
C21 C24 H24A 114(3)
S6 C24 H24A 109(2)
C21 C24 H24B 102(3)
S6 C24 H24B 107(3)
H24A C24 H24B 110(4)

loop_
_geom_bond_atom_site_label_1
_geom_bond_atom_site_label_2
_geom_bond_distance
S1 C1 1.852(4)
S1 S6 2.0239(15)
S2 C8 1.832(4)
S2 S3 2.0357(13)
S3 C9 1.836(4)
S4 C16 1.842(4)
S4 S5 2.0340(17)
S5 C17 1.835(4)
S6 C24 1.827(5)
C1 C2 1.495(5)
C1 H1A 0.97(4)
C1 H1B 0.91(5)
C2 C3 1.388(5)
C2 C7 1.393(5)
C3 C4 1.386(5)
C3 H3 0.87(4)
C4 C5 1.390(5)
C4 H4 0.94(4)
C5 C6 1.383(5)
C5 C8 1.506(5)
C6 C7 1.379(5)
C6 H6 0.90(4)
C7 H7 0.95(4)
C8 H8A 1.05(4)
C8 H8B 1.03(4)
C9 C10 1.497(5)
C9 H9A 0.94(4)
C9 H9B 0.88(4)
C10 C15 1.382(5)
C10 C11 1.394(5)
C11 C12 1.397(5)
C11 H11 0.91(4)
C12 C13 1.384(6)
C12 H12 0.98(4)
C13 C14 1.389(5)
C13 C16 1.499(5)
C14 C15 1.389(5)
C14 H14 1.00(4)
C15 H15 0.94(4)
C16 H16A 1.03(5)
C16 H16B 0.99(4)
C17 C18 1.500(6)
C17 H17A 0.97(4)
C17 H17B 0.86(4)
C18 C23 1.391(6)
C18 C19 1.395(6)
C19 C20 1.372(6)
C19 H19 0.92(4)
C20 C21 1.385(6)
C20 H20 0.93(4)
C21 C22 1.385(6)
C21 C24 1.497(6)
C22 C23 1.376(6)
C22 H22 0.92(4)
C23 H23 0.89(4)
C24 H24A 0.94(4)
C24 H24B 0.90(5)

loop_
_geom_torsion_atom_site_label_1
_geom_torsion_atom_site_label_2
_geom_torsion_atom_site_label_3
_geom_torsion_atom_site_label_4
_geom_torsion
C8 S2 S3 C9 -93.0(2)
C16 S4 S5 C17 -91.1(2)
C1 S1 S6 C24 -89.6(2)
S6 S1 C1 C2 178.2(2)
S1 C1 C2 C3 109.2(3)
S1 C1 C2 C7 -68.6(4)
C7 C2 C3 C4 -1.3(5)
C1 C2 C3 C4 -179.2(3)
C2 C3 C4 C5 1.2(5)
C3 C4 C5 C6 -0.3(5)
C3 C4 C5 C8 -177.6(3)
C4 C5 C6 C7 -0.4(5)
C8 C5 C6 C7 176.9(3)
C5 C6 C7 C2 0.2(6)
C3 C2 C7 C6 0.7(5)
C1 C2 C7 C6 178.6(4)
C6 C5 C8 S2 -104.9(4)
C4 C5 C8 S2 72.3(4)
S3 S2 C8 C5 66.5(3)
S2 S3 C9 C10 171.2(3)
S3 C9 C10 C15 -74.9(4)
S3 C9 C10 C11 101.8(4)
C15 C10 C11 C12 -2.6(5)
C9 C10 C11 C12 -179.4(3)
C10 C11 C12 C13 1.9(6)
C11 C12 C13 C14 0.0(6)
C11 C12 C13 C16 -178.8(4)
C12 C13 C14 C15 -1.2(6)
C16 C13 C14 C15 177.6(4)
C11 C10 C15 C14 1.4(6)
C9 C10 C15 C14 178.2(4)
C13 C14 C15 C10 0.5(6)
C12 C13 C16 S4 86.0(5)
C14 C13 C16 S4 -92.8(4)
S5 S4 C16 C13 68.7(4)
S4 S5 C17 C18 172.5(3)
S5 C17 C18 C23 -68.3(4)
S5 C17 C18 C19 110.6(4)
C23 C18 C19 C20 -2.9(6)
C17 C18 C19 C20 178.1(4)
C18 C19 C20 C21 1.6(6)
C19 C20 C21 C22 0.6(6)
C19 C20 C21 C24 -175.4(4)
C20 C21 C22 C23 -1.4(6)
C24 C21 C22 C23 174.6(4)
C21 C22 C23 C18 0.0(6)
C19 C18 C23 C22 2.1(6)
C17 C18 C23 C22 -179.0(4)
C22 C21 C24 S6 -98.7(5)
C20 C21 C24 S6 77.2(5)
S1 S6 C24 C21 65.9(4)
